data_2218603
loop_
_publ_author_name
'Ji, Chun-xiang'
'Cui, Yong-tao'
'Yang, Dong-ling'
'Guo, Cheng'

_publ_section_title
;(2<i>S</i>,3<i>R</i>)-2-[(4-Ethyl-2,3-dioxopiperazin-1-yl)carbonylamino]-3-hydroxybutyric
 acid monohydrate
;
_journal_coeditor_code BH2173
_journal_issue 7
_journal_name_full 'Acta Crystallographica Section E'
_journal_page_first o1292
_journal_paper_doi 10.1107/S1600536808017832
_journal_volume 64
_journal_year 2008
_chemical_formula_iupac 'C11 H17 N3 O6, H2 O'
_chemical_formula_moiety 'C11 H17 N3 O6, H2 O'
_chemical_formula_sum 'C11 H19 N3 O7'
_chemical_formula_weight 305.29
_chemical_name_systematic
;
(2<i>S</i>,3<i>R</i>)-2-[(4-Ethyl-2,3-dioxopiperazin-1-yl)carbonylamino]-\
3-hydroxybutyric acid monohydrate
;
_space_group_IT_number 19
_symmetry_cell_setting orthorhombic
_symmetry_space_group_name_Hall 'P 2ac 2ab'
_symmetry_space_group_name_H-M 'P 21 21 21'
_atom_sites_solution_hydrogens geom
_atom_sites_solution_primary direct
_atom_sites_solution_secondary difmap
_audit_creation_method SHELXL97
_cell_angle_alpha 90.00
_cell_angle_beta 90.00
_cell_angle_gamma 90.00
_cell_formula_units_Z 4
_cell_length_a 9.4640(19)
_cell_length_b 11.389(2)
_cell_length_c 13.611(3)
_cell_measurement_reflns_used 25
_cell_measurement_temperature 293(2)
_cell_measurement_theta_max 13
_cell_measurement_theta_min 10
_cell_volume 1467.1(5)
_computing_cell_refinement 'CAD--4 Software (Enraf--Nonius, 1989)'
_computing_data_collection 'CAD--4 Software (Enraf--Nonius, 1989)'
_computing_data_reduction 'XCAD4 (Harms & Wocadlo, 1995)'
_computing_molecular_graphics 'SHELXTL (Sheldrick, 2008)'
_computing_publication_material 'PLATON (Spek, 2003)'
_computing_structure_refinement 'SHELXL97 (Sheldrick, 2008)'
_computing_structure_solution 'SHELXS97 (Sheldrick, 2008)'
_diffrn_ambient_temperature 293(2)
_diffrn_measured_fraction_theta_full 0.999
_diffrn_measured_fraction_theta_max 0.999
_diffrn_measurement_device_type 'Enraf--Nonius CAD-4'
_diffrn_measurement_method \w/2\q
_diffrn_radiation_monochromator graphite
_diffrn_radiation_source 'fine-focus sealed tube'
_diffrn_radiation_type MoK\a
_diffrn_radiation_wavelength 0.71073
_diffrn_reflns_av_R_equivalents 0.0000
_diffrn_reflns_av_sigmaI/netI 0.0264
_diffrn_reflns_limit_h_max 11
_diffrn_reflns_limit_h_min 0
_diffrn_reflns_limit_k_max 13
_diffrn_reflns_limit_k_min 0
_diffrn_reflns_limit_l_max 16
_diffrn_reflns_limit_l_min 0
_diffrn_reflns_number 1519
_diffrn_reflns_theta_full 25.14
_diffrn_reflns_theta_max 25.14
_diffrn_reflns_theta_min 2.33
_diffrn_standards_decay_% <1
_diffrn_standards_interval_count 200
_diffrn_standards_number 3
_exptl_absorpt_coefficient_mu 0.116
_exptl_absorpt_correction_T_max 0.9772
_exptl_absorpt_correction_T_min 0.9551
_exptl_absorpt_correction_type psi-scan
_exptl_absorpt_process_details '(North <i>et al.</i>,  1968)'
_exptl_crystal_colour colourless
_exptl_crystal_density_diffrn 1.382
_exptl_crystal_density_method 'not measured'
_exptl_crystal_description block
_exptl_crystal_F_000 648
_exptl_crystal_size_max 0.40
_exptl_crystal_size_mid 0.30
_exptl_crystal_size_min 0.20
_refine_diff_density_max 0.159
_refine_diff_density_min -0.157
_refine_ls_extinction_coef 0.037(4)
_refine_ls_extinction_expression Fc^*^=kFc[1+0.001xFc^2^\l^3^/sin(2\q)]^-1/4^
_refine_ls_extinction_method 'SHELXL97 (Sheldrick, 2008)'
_refine_ls_goodness_of_fit_ref 1.041
_refine_ls_hydrogen_treatment mixed
_refine_ls_matrix_type full
_refine_ls_number_parameters 205
_refine_ls_number_reflns 1519
_refine_ls_number_restraints 2
_refine_ls_restrained_S_all 1.041
_refine_ls_R_factor_all 0.0505
_refine_ls_R_factor_gt 0.0411
_refine_ls_shift/su_max 0.000
_refine_ls_shift/su_mean 0.000
_refine_ls_structure_factor_coef Fsqd
_refine_ls_weighting_details 'calc w=1/[\s^2^(Fo^2^)+(0.0652P)^2^+0.1558P] where P=(Fo^2^+2Fc^2^)/3'
_refine_ls_weighting_scheme calc
_refine_ls_wR_factor_gt 0.0995
_refine_ls_wR_factor_ref 0.1054
_reflns_number_gt 1287
_reflns_number_total 1519
_reflns_threshold_expression I>2\s(I)
_cod_data_source_file bh2173.cif
_cod_data_source_block I
_cod_depositor_comments
;
The following automatic conversions were performed:
'_symmetry_cell_setting' value 'Orthorhombic' changed to 'orthorhombic'
according to '/home/saulius/struct/CIF-dictionaries/cif_core.dic'
dictionary named 'cif_core.dic' version 2.4.1 from 2010-06-29.

Automatic conversion script
Id: cif_fix_enum 1527 2010-12-29 10:47:43Z saulius 

The following automatic conversions were performed:

'_symmetry_cell_setting' value 'Orthorhombic' changed to
'orthorhombic' according to
/home/saulius/struct/CIF-dictionaries/cif_core.dic dictionary named
'cif_core.dic' version 2.4.1 from 2010-06-29.

Automatic conversion script
Id: cif_fix_values 1715 2011-07-08 13:25:40Z adriana 
;
_cod_database_code 2218603
_cod_database_fobs_code 2218603

loop_
_symmetry_equiv_pos_as_xyz
'x, y, z'
'-x+1/2, -y, z+1/2'
'-x, y+1/2, -z+1/2'
'x+1/2, -y+1/2, -z'

loop_
_atom_site_type_symbol
_atom_site_label
_atom_site_fract_x
_atom_site_fract_y
_atom_site_fract_z
_atom_site_U_iso_or_equiv
_atom_site_adp_type
_atom_site_calc_flag
_atom_site_refinement_flags
_atom_site_occupancy
C C1 0.2982(5) 0.8688(4) 0.3149(3) 0.0802(14) Uani d . 1
H H1A 0.2231 0.9061 0.2793 0.120 Uiso calc R 1
H H1B 0.3779 0.9207 0.3183 0.120 Uiso calc R 1
H H1C 0.2666 0.8505 0.3802 0.120 Uiso calc R 1
C C2 0.3399(4) 0.7585(3) 0.2637(3) 0.0517(9) Uani d . 1
H H2A 0.2588 0.7066 0.2601 0.062 Uiso calc R 1
H H2B 0.3683 0.7771 0.1970 0.062 Uiso calc R 1
C C3 0.5900(3) 0.7122(3) 0.2851(2) 0.0401(7) Uani d . 1
C C4 0.7064(3) 0.6501(3) 0.3450(2) 0.0385(7) Uani d . 1
C C5 0.5156(3) 0.5303(3) 0.4161(3) 0.0549(10) Uani d . 1
H H5A 0.4893 0.4738 0.3659 0.066 Uiso calc R 1
H H5B 0.4997 0.4945 0.4798 0.066 Uiso calc R 1
C C6 0.4272(3) 0.6364(3) 0.4065(3) 0.0544(9) Uani d . 1
H H6B 0.3282 0.6145 0.4091 0.065 Uiso calc R 1
H H6C 0.4461 0.6891 0.4609 0.065 Uiso calc R 1
C C7 0.7632(3) 0.4841(3) 0.4570(2) 0.0403(7) Uani d . 1
C C8 1.0033(3) 0.4380(3) 0.5054(2) 0.0373(7) Uani d . 1
H H8A 0.9525 0.4006 0.5598 0.045 Uiso calc R 1
C C9 1.1128(3) 0.5210(3) 0.5489(2) 0.0390(7) Uani d . 1
C C10 1.0768(3) 0.3423(3) 0.4465(2) 0.0425(7) Uani d . 1
H H10A 1.1384 0.2984 0.4913 0.051 Uiso calc R 1
C C11 0.9774(4) 0.2570(3) 0.3990(3) 0.0570(9) Uani d . 1
H H11A 1.0306 0.1992 0.3633 0.085 Uiso calc R 1
H H11B 0.9161 0.2982 0.3547 0.085 Uiso calc R 1
H H11C 0.9219 0.2188 0.4487 0.085 Uiso calc R 1
N N1 0.4564(2) 0.6970(2) 0.31326(19) 0.0416(7) Uani d . 1
N N2 0.6683(3) 0.5610(2) 0.4054(2) 0.0397(6) Uani d . 1
N N3 0.9022(2) 0.5055(2) 0.44847(19) 0.0383(6) Uani d . 1
H H3A 0.9314 0.5594 0.4091 0.046 Uiso calc R 1
O O1 0.6257(2) 0.7700(3) 0.21398(19) 0.0635(8) Uani d . 1
O O2 0.8292(2) 0.6821(2) 0.33274(19) 0.0534(7) Uani d . 1
O O3 0.7145(3) 0.4047(2) 0.5047(2) 0.0648(8) Uani d . 1
O O4 1.1991(3) 0.4638(2) 0.6080(2) 0.0654(8) Uani d . 1
H H4 1.254(6) 0.501(4) 0.632(3) 0.072(15) Uiso d . 1
O O5 1.1208(2) 0.6236(2) 0.53094(18) 0.0506(6) Uani d . 1
O O6 1.1642(3) 0.4009(2) 0.3763(2) 0.0600(7) Uani d . 1
H H6 1.217(5) 0.354(4) 0.347(3) 0.064(12) Uiso d . 1
O O7 0.9118(3) 0.9195(3) 0.3221(2) 0.0663(8) Uani d D 1
H H7A 0.894(5) 0.847(2) 0.332(3) 0.080 Uiso d D 1
H H7B 0.909(5) 0.937(4) 0.2641(17) 0.080 Uiso d D 1

loop_
_atom_site_aniso_label
_atom_site_aniso_U_11
_atom_site_aniso_U_22
_atom_site_aniso_U_33
_atom_site_aniso_U_12
_atom_site_aniso_U_13
_atom_site_aniso_U_23
C1 0.071(3) 0.088(3) 0.081(3) 0.038(3) -0.034(3) -0.023(3)
C2 0.0347(16) 0.063(2) 0.057(2) 0.0056(17) -0.0130(16) -0.0023(18)
C3 0.0329(15) 0.0434(17) 0.0441(17) 0.0010(14) 0.0026(14) 0.0032(15)
C4 0.0277(15) 0.0402(16) 0.0476(17) -0.0004(13) 0.0058(14) 0.0067(15)
C5 0.0280(15) 0.056(2) 0.081(3) -0.0076(15) 0.0075(17) 0.017(2)
C6 0.0271(15) 0.067(2) 0.069(2) -0.0013(16) 0.0102(17) 0.016(2)
C7 0.0325(15) 0.0342(15) 0.0541(18) -0.0024(13) 0.0063(15) 0.0054(16)
C8 0.0310(14) 0.0399(15) 0.0410(15) -0.0004(14) -0.0004(13) 0.0091(15)
C9 0.0337(15) 0.0446(17) 0.0389(16) 0.0053(14) 0.0036(14) -0.0016(14)
C10 0.0366(15) 0.0394(16) 0.0515(17) 0.0076(15) -0.0094(16) -0.0010(15)
C11 0.051(2) 0.0486(18) 0.071(2) 0.0071(17) -0.016(2) -0.0059(19)
N1 0.0261(12) 0.0516(16) 0.0471(15) 0.0005(11) 0.0009(12) 0.0043(13)
N2 0.0228(11) 0.0387(13) 0.0577(15) -0.0007(11) 0.0055(12) 0.0078(13)
N3 0.0283(12) 0.0399(14) 0.0468(14) 0.0006(11) 0.0037(12) 0.0092(12)
O1 0.0382(13) 0.0902(19) 0.0622(14) 0.0059(13) 0.0057(12) 0.0350(15)
O2 0.0280(11) 0.0555(14) 0.0765(16) 0.0003(11) 0.0077(12) 0.0252(13)
O3 0.0400(13) 0.0541(15) 0.100(2) -0.0055(12) 0.0030(14) 0.0349(15)
O4 0.0657(18) 0.0583(16) 0.0722(18) -0.0039(15) -0.0344(16) 0.0042(14)
O5 0.0444(13) 0.0402(12) 0.0672(15) -0.0013(11) 0.0009(12) -0.0009(12)
O6 0.0441(13) 0.0687(17) 0.0672(16) 0.0033(14) 0.0184(13) -0.0123(14)
O7 0.0633(16) 0.0645(16) 0.0710(16) -0.0032(15) 0.0206(16) -0.0012(16)

loop_
_atom_type_symbol
_atom_type_description
_atom_type_scat_dispersion_real
_atom_type_scat_dispersion_imag
_atom_type_scat_source
C C 0.0033 0.0016 'International Tables Vol C Tables 4.2.6.8 and 6.1.1.4'
H H 0.0000 0.0000 'International Tables Vol C Tables 4.2.6.8 and 6.1.1.4'
N N 0.0061 0.0033 'International Tables Vol C Tables 4.2.6.8 and 6.1.1.4'
O O 0.0106 0.0060 'International Tables Vol C Tables 4.2.6.8 and 6.1.1.4'

loop_
_geom_angle_atom_site_label_1
_geom_angle_atom_site_label_2
_geom_angle_atom_site_label_3
_geom_angle
C2 C1 H1A 109.5
C2 C1 H1B 109.5
H1A C1 H1B 109.5
C2 C1 H1C 109.5
H1A C1 H1C 109.5
H1B C1 H1C 109.5
N1 C2 C1 112.7(3)
N1 C2 H2A 109.1
C1 C2 H2A 109.1
N1 C2 H2B 109.1
C1 C2 H2B 109.1
H2A C2 H2B 107.8
O1 C3 N1 124.2(3)
O1 C3 C4 118.0(3)
N1 C3 C4 117.8(3)
O2 C4 N2 123.8(3)
O2 C4 C3 117.8(3)
N2 C4 C3 118.3(2)
C6 C5 N2 110.3(3)
C6 C5 H5A 109.6
N2 C5 H5A 109.6
C6 C5 H5B 109.6
N2 C5 H5B 109.6
H5A C5 H5B 108.1
N1 C6 C5 110.7(3)
N1 C6 H6B 109.5
C5 C6 H6B 109.5
N1 C6 H6C 109.5
C5 C6 H6C 109.5
H6B C6 H6C 108.1
O3 C7 N3 123.9(3)
O3 C7 N2 118.8(3)
N3 C7 N2 117.3(3)
N3 C8 C10 113.6(2)
N3 C8 C9 109.1(2)
C10 C8 C9 109.8(2)
N3 C8 H8A 108.1
C10 C8 H8A 108.1
C9 C8 H8A 108.1
O5 C9 O4 124.6(3)
O5 C9 C8 124.8(3)
O4 C9 C8 110.6(3)
O6 C10 C11 112.2(3)
O6 C10 C8 106.4(3)
C11 C10 C8 113.9(3)
O6 C10 H10A 108.1
C11 C10 H10A 108.1
C8 C10 H10A 108.1
C10 C11 H11A 109.5
C10 C11 H11B 109.5
H11A C11 H11B 109.5
C10 C11 H11C 109.5
H11A C11 H11C 109.5
H11B C11 H11C 109.5
C3 N1 C2 121.2(3)
C3 N1 C6 119.2(3)
C2 N1 C6 118.6(2)
C4 N2 C7 125.9(2)
C4 N2 C5 119.5(3)
C7 N2 C5 114.4(2)
C7 N3 C8 120.2(3)
C7 N3 H3A 119.9
C8 N3 H3A 119.9
C9 O4 H4 115(4)
C10 O6 H6 111(3)
H7A O7 H7B 113(5)

loop_
_geom_bond_atom_site_label_1
_geom_bond_atom_site_label_2
_geom_bond_distance
C1 C2 1.491(5)
C1 H1A 0.9600
C1 H1B 0.9600
C1 H1C 0.9600
C2 N1 1.470(4)
C2 H2A 0.9700
C2 H2B 0.9700
C3 O1 1.218(4)
C3 N1 1.333(4)
C3 C4 1.542(4)
C4 O2 1.229(3)
C4 N2 1.354(4)
C5 C6 1.476(5)
C5 N2 1.495(4)
C5 H5A 0.9700
C5 H5B 0.9700
C6 N1 1.470(4)
C6 H6B 0.9700
C6 H6C 0.9700
C7 O3 1.205(4)
C7 N3 1.343(4)
C7 N2 1.438(4)
C8 N3 1.451(4)
C8 C10 1.521(4)
C8 C9 1.522(4)
C8 H8A 0.9800
C9 O5 1.196(4)
C9 O4 1.319(4)
C10 O6 1.430(4)
C10 C11 1.499(5)
C10 H10A 0.9800
C11 H11A 0.9600
C11 H11B 0.9600
C11 H11C 0.9600
N3 H3A 0.8600
O4 H4 0.75(5)
O6 H6 0.83(4)
O7 H7A 0.85(2)
O7 H7B 0.815(19)

loop_
_geom_hbond_atom_site_label_D
_geom_hbond_atom_site_label_H
_geom_hbond_atom_site_label_A
_geom_hbond_site_symmetry_A
_geom_hbond_distance_DH
_geom_hbond_distance_HA
_geom_hbond_distance_DA
_geom_hbond_angle_DHA
_geom_hbond_publ_flag
N3 H3A O2 . 0.86 1.99 2.647(3) 132.0 yes
O7 H7A O2 . 0.85(2) 1.98(2) 2.817(4) 169(5) yes
O4 H4 O7 4_566 0.75(5) 1.85(5) 2.593(4) 170(5) yes
O6 H6 O1 3_745 0.83(4) 1.95(4) 2.772(3) 167(4) yes
O7 H7B O6 3_755 0.815(19) 2.07(3) 2.803(4) 149(4) yes

loop_
_geom_torsion_atom_site_label_1
_geom_torsion_atom_site_label_2
_geom_torsion_atom_site_label_3
_geom_torsion_atom_site_label_4
_geom_torsion
O1 C3 C4 O2 16.1(5)
N1 C3 C4 O2 -165.3(3)
O1 C3 C4 N2 -161.7(3)
N1 C3 C4 N2 16.9(4)
N2 C5 C6 N1 55.3(4)
N3 C8 C9 O5 -6.4(4)
C10 C8 C9 O5 118.6(3)
N3 C8 C9 O4 174.5(3)
C10 C8 C9 O4 -60.4(3)
N3 C8 C10 O6 67.5(3)
C9 C8 C10 O6 -54.9(3)
N3 C8 C10 C11 -56.5(4)
C9 C8 C10 C11 -179.0(3)
O1 C3 N1 C2 -5.0(5)
C4 C3 N1 C2 176.5(3)
O1 C3 N1 C6 -173.2(3)
C4 C3 N1 C6 8.3(4)
C1 C2 N1 C3 -95.7(4)
C1 C2 N1 C6 72.6(4)
C5 C6 N1 C3 -44.8(4)
C5 C6 N1 C2 146.7(3)
O2 C4 N2 C7 -6.0(5)
C3 C4 N2 C7 171.7(3)
O2 C4 N2 C5 179.1(3)
C3 C4 N2 C5 -3.2(4)
O3 C7 N2 C4 -176.4(3)
N3 C7 N2 C4 3.4(5)
O3 C7 N2 C5 -1.3(5)
N3 C7 N2 C5 178.5(3)
C6 C5 N2 C4 -32.7(5)
C6 C5 N2 C7 151.8(3)
O3 C7 N3 C8 -5.7(5)
N2 C7 N3 C8 174.5(2)
C10 C8 N3 C7 101.8(3)
C9 C8 N3 C7 -135.4(3)

loop_
_cod_related_entry_id
_cod_related_entry_database
_cod_related_entry_code
1 ChemSpider 30655518
